data_7716597
loop_
_publ_author_name
'Kallmeier, Fabian'
'Matthews, Aidan J. R.'
'Nelmes, Gareth R.'
'Lawson, Nina R.'
'Hicks, Jamie'

_publ_section_title
;
 Mechanochemical synthesis of iron aluminyl complexes.
;
_journal_issue 30
_journal_name_full 'Dalton transactions (Cambridge, England : 2003)'
_journal_page_first 12450
_journal_page_last 12454
_journal_paper_doi 10.1039/d4dt01774a
_journal_volume 53
_journal_year 2024
_chemical_formula_moiety 'C31 H46 Al I N2 O'
_chemical_formula_sum 'C31 H46 Al I N2 O'
_chemical_formula_weight 616.58
_space_group_crystal_system monoclinic
_space_group_IT_number 14
_space_group_name_Hall '-P 2ybc'
_space_group_name_H-M_alt 'P 1 21/c 1'
_atom_sites_solution_hydrogens geom
_audit_creation_date 2024-06-02
_audit_creation_method
;
Olex2 1.5
(compiled 2024.01.12 svn.r2f8d729c for OlexSys, GUI svn.r6928)
;
_audit_update_record
;
2024-06-02 deposited with the CCDC.	2024-07-09 downloaded from the CCDC.
;
_cell_angle_alpha 90
_cell_angle_beta 103.509(6)
_cell_angle_gamma 90
_cell_formula_units_Z 4
_cell_length_a 13.8403(8)
_cell_length_b 18.5282(9)
_cell_length_c 12.5670(6)
_cell_measurement_reflns_used 6538
_cell_measurement_temperature 150.01(10)
_cell_measurement_theta_max 29.5670
_cell_measurement_theta_min 3.7560
_cell_volume 3133.5(3)
_computing_cell_refinement 'CrysAlisPro 1.171.42.74a (Rigaku OD, 2022)'
_computing_data_collection 'CrysAlisPro 1.171.42.74a (Rigaku OD, 2022)'
_computing_data_reduction 'CrysAlisPro 1.171.42.74a (Rigaku OD, 2022)'
_computing_molecular_graphics 'Olex2 1.5 (Dolomanov et al., 2009)'
_computing_publication_material 'Olex2 1.5 (Dolomanov et al., 2009)'
_computing_structure_refinement 'SHELXL 2019/3 (Sheldrick, 2015)'
_computing_structure_solution 'SHELXT  (Sheldrick, 2015)'
_diffrn_ambient_temperature 150.15
_diffrn_detector_area_resol_mean 5.1872
_diffrn_detector_type Atlas
_diffrn_measured_fraction_theta_full 0.999
_diffrn_measured_fraction_theta_max 0.845
_diffrn_measurement_details
;
List of Runs (angles in degrees, time in seconds):

  # Type    Start    End  Width  t~exp~   \w     \q     \k     \f   Frames
#--------------------------------------------------------------------------
  1  \w    -29.00  14.00   1.00  110.00    --  -14.95 -77.00 -30.00   43
  2  \w    -20.00  84.00   1.00  110.00    --   15.27  19.00 120.00  104
  3  \w    -58.00  21.00   1.00  110.00    --   15.27 -37.00 -60.00   79
;
_diffrn_measurement_device 'four-circle diffractometer'
_diffrn_measurement_device_type 'New Xcalibur, Atlas'
_diffrn_measurement_method '\w scans'
_diffrn_radiation_type MoK\a
_diffrn_radiation_wavelength 0.71073
_diffrn_reflns_av_R_equivalents 0.0398
_diffrn_reflns_av_unetI/netI 0.0658
_diffrn_reflns_Laue_measured_fraction_full 0.999
_diffrn_reflns_Laue_measured_fraction_max 0.845
_diffrn_reflns_limit_h_max 20
_diffrn_reflns_limit_h_min -19
_diffrn_reflns_limit_k_max 20
_diffrn_reflns_limit_k_min -26
_diffrn_reflns_limit_l_max 18
_diffrn_reflns_limit_l_min -11
_diffrn_reflns_number 21260
_diffrn_reflns_point_group_measured_fraction_full 0.999
_diffrn_reflns_point_group_measured_fraction_max 0.845
_diffrn_reflns_theta_full 25.242
_diffrn_reflns_theta_max 31.582
_diffrn_reflns_theta_min 2.258
_exptl_absorpt_coefficient_mu 1.074
_exptl_absorpt_correction_T_max 1.00000
_exptl_absorpt_correction_T_min 0.96347
_exptl_absorpt_correction_type multi-scan
_exptl_absorpt_process_details
;
CrysAlisPro 1.171.42.74a (Rigaku Oxford Diffraction, 2022)
Empirical absorption correction using spherical harmonics,
implemented in SCALE3 ABSPACK scaling algorithm.
;
_exptl_crystal_colour 'light yellow'
_exptl_crystal_colour_modifier light
_exptl_crystal_colour_primary yellow
_exptl_crystal_density_diffrn 1.307
_exptl_crystal_description plate
_exptl_crystal_F_000 1280
_exptl_crystal_size_max 0.12
_exptl_crystal_size_mid 0.12
_exptl_crystal_size_min 0.02
_refine_diff_density_max 0.545
_refine_diff_density_min -0.557
_refine_diff_density_rms 0.096
_refine_ls_extinction_method none
_refine_ls_goodness_of_fit_ref 1.014
_refine_ls_hydrogen_treatment constr
_refine_ls_matrix_type full
_refine_ls_number_parameters 386
_refine_ls_number_reflns 8871
_refine_ls_number_restraints 123
_refine_ls_restrained_S_all 1.029
_refine_ls_R_factor_all 0.0785
_refine_ls_R_factor_gt 0.0475
_refine_ls_shift/su_max 0.002
_refine_ls_shift/su_mean 0.000
_refine_ls_structure_factor_coef Fsqd
_refine_ls_weighting_details 'w=1/[\s^2^(Fo^2^)+(0.0368P)^2^+1.6745P] where P=(Fo^2^+2Fc^2^)/3'
_refine_ls_weighting_scheme calc
_refine_ls_wR_factor_gt 0.0892
_refine_ls_wR_factor_ref 0.1019
_reflns_Friedel_coverage 0.000
_reflns_number_gt 6283
_reflns_number_total 8871
_reflns_threshold_expression 'I > 2\s(I)'
_cod_data_source_file d4dt01774a2.cif
_cod_data_source_block (tBuNON)AlI
_cod_depositor_comments 'Adding full bibliography for 7716596--7716604.cif.'
_cod_database_code 7716597
_shelx_shelxl_version_number 2019/3
_shelx_space_group_comment
;
The symmetry employed for this shelxl refinement is uniquely defined
by the following loop, which should always be used as a source of
symmetry information in preference to the above space-group names.
They are only intended as comments.
;
_shelx_estimated_absorpt_t_max 0.979
_shelx_estimated_absorpt_t_min 0.882
_olex2_refinement_description
;
1. Fixed Uiso
 At 1.2 times of:
  All C(H) groups
 At 1.5 times of:
  All C(H,H,H) groups
2. Restrained distances
 C23A-C20 = C22-C20 = C22A-C20 = C23-C20 = C21A-C20 = C21-C20
 1.53 with sigma of 0.008
 C15A-C14 = C15-C14 = C17A-C14 = C17-C14 = C16A-C14 = C16-C14
 1.53 with sigma of 0.008
 C15A-C16A = C16A-C17A = C17A-C15A
 2.5 with sigma of 0.008
3. Uiso/Uaniso restraints and constraints
C20 \\sim C21 \\sim C21A \\sim C22 \\sim C22A \\sim C23 \\sim C23A: within 2A
with sigma of 0.005 and sigma for terminal atoms of 0.01 within 2A
C14 \\sim C15 \\sim C16 \\sim C17: within 2A with sigma of 0.005 and sigma for
terminal atoms of 0.01 within 2A
C14 \\sim C15A \\sim C16A \\sim C17A: within 2A with sigma of 0.005 and sigma
for terminal atoms of 0.01 within 2A
4. Others
 Sof(C21A)=Sof(H21D)=Sof(H21E)=Sof(H21F)=Sof(C22A)=Sof(H22D)=Sof(H22E)=
 Sof(H22F)=Sof(C23A)=Sof(H23D)=Sof(H23E)=Sof(H23F)=1-FVAR(1)
 Sof(C21)=Sof(H21A)=Sof(H21B)=Sof(H21C)=Sof(C22)=Sof(H22A)=Sof(H22B)=Sof(H22C)=
 Sof(C23)=Sof(H23A)=Sof(H23B)=Sof(H23C)=FVAR(1)
 Sof(C15A)=Sof(H15D)=Sof(H15E)=Sof(H15F)=Sof(C16A)=Sof(H16D)=Sof(H16E)=
 Sof(H16F)=Sof(C17A)=Sof(H17D)=Sof(H17E)=Sof(H17F)=1-FVAR(2)
 Sof(C15)=Sof(H15A)=Sof(H15B)=Sof(H15C)=Sof(C16)=Sof(H16A)=Sof(H16B)=Sof(H16C)=
 Sof(C17)=Sof(H17A)=Sof(H17B)=Sof(H17C)=FVAR(2)
5.a Aromatic/amide H refined with riding coordinates:
 C3(H3), C5(H5), C9(H9), C11(H11)
5.b Idealised Me refined as rotating group:
 C15(H15A,H15B,H15C), C15A(H15D,H15E,H15F), C16(H16A,H16B,H16C), C16A(H16D,
 H16E,H16F), C17(H17A,H17B,H17C), C17A(H17D,H17E,H17F), C18(H18A,H18B,H18C),
 C19(H19A,H19B,H19C), C21(H21A,H21B,H21C), C21A(H21D,H21E,H21F), C22(H22A,H22B,
 H22C), C22A(H22D,H22E,H22F), C23(H23A,H23B,H23C), C23A(H23D,H23E,H23F),
 C25(H25A,H25B,H25C), C26(H26A,H26B,H26C), C27(H27A,H27B,H27C), C29(H29A,H29B,
 H29C), C30(H30A,H30B,H30C), C31(H31A,H31B,H31C)
;
_olex2_submission_special_instructions 'No special instructions were received'
_oxdiff_exptl_absorpt_empirical_details
;
Empirical correction (ABSPACK) includes:
- Absorption correction using spherical harmonics
- Frame scaling
;

loop_
_space_group_symop_operation_xyz
'x, y, z'
'-x, y+1/2, -z+1/2'
'-x, -y, -z'
'x, -y-1/2, z-1/2'

loop_
_atom_site_label
_atom_site_type_symbol
_atom_site_fract_x
_atom_site_fract_y
_atom_site_fract_z
_atom_site_U_iso_or_equiv
_atom_site_adp_type
_atom_site_occupancy
_atom_site_site_symmetry_order
_atom_site_calc_flag
_atom_site_refinement_flags_posn
_atom_site_refinement_flags_adp
_atom_site_refinement_flags_occupancy
_atom_site_disorder_assembly
_atom_site_disorder_group
I1 I 0.21845(2) 0.59165(2) 0.25605(2) 0.03169(7) Uani 1 1 d . . . . .
Al1 Al 0.25868(6) 0.64690(4) 0.44470(7) 0.01756(17) Uani 1 1 d . . . . .
O1 O 0.33282(13) 0.58015(9) 0.54147(14) 0.0150(4) Uani 1 1 d . . . . .
N1 N 0.15957(17) 0.63561(12) 0.52055(18) 0.0196(5) Uani 1 1 d . . . . .
N2 N 0.37230(17) 0.70288(11) 0.46990(18) 0.0172(5) Uani 1 1 d . . . . .
C1 C 0.2830(2) 0.55758(13) 0.6227(2) 0.0165(5) Uani 1 1 d . . . . .
C2 C 0.1886(2) 0.58744(13) 0.6086(2) 0.0166(5) Uani 1 1 d . . . . .
C3 C 0.1388(2) 0.56561(15) 0.6888(2) 0.0205(6) Uani 1 1 d . . . . .
H3 H 0.072256 0.580822 0.683201 0.025 Uiso 1 1 calc R U . . .
C4 C 0.1853(2) 0.52205(15) 0.7766(2) 0.0219(6) Uani 1 1 d . . . . .
C5 C 0.2827(2) 0.49842(14) 0.7871(2) 0.0218(6) Uani 1 1 d . . . . .
H5 H 0.313785 0.469600 0.847995 0.026 Uiso 1 1 calc R U . . .
C6 C 0.3350(2) 0.51699(13) 0.7082(2) 0.0178(6) Uani 1 1 d . . . . .
C7 C 0.4436(2) 0.49858(14) 0.7104(2) 0.0194(6) Uani 1 1 d . . . . .
C8 C 0.4894(2) 0.56576(14) 0.6699(2) 0.0165(5) Uani 1 1 d . . . . .
C9 C 0.5848(2) 0.59197(15) 0.7102(2) 0.0212(6) Uani 1 1 d . . . . .
H9 H 0.629542 0.566531 0.766595 0.025 Uiso 1 1 calc R U . . .
C10 C 0.6157(2) 0.65599(15) 0.6680(2) 0.0224(6) Uani 1 1 d . . . . .
C11 C 0.5496(2) 0.69443(14) 0.5867(2) 0.0200(6) Uani 1 1 d . . . . .
H11 H 0.571541 0.737545 0.558845 0.024 Uiso 1 1 calc R U . . .
C12 C 0.4518(2) 0.67110(13) 0.5451(2) 0.0157(5) Uani 1 1 d . . . . .
C13 C 0.43059(19) 0.60482(13) 0.5872(2) 0.0152(5) Uani 1 1 d . . . . .
C14 C 0.1301(2) 0.50094(16) 0.8660(2) 0.0285(7) Uani 1 1 d D U . . .
C15 C 0.0278(3) 0.5371(3) 0.8473(4) 0.0475(12) Uani 0.854(4) 1 d D U P A 1
H15A H 0.035801 0.589657 0.847323 0.071 Uiso 0.854(4) 1 calc R U P A 1
H15B H -0.004205 0.523160 0.906092 0.071 Uiso 0.854(4) 1 calc R U P A 1
H15C H -0.013602 0.521595 0.776749 0.071 Uiso 0.854(4) 1 calc R U P A 1
C15A C 0.0394(10) 0.4540(8) 0.8229(16) 0.042(4) Uiso 0.146(4) 1 d D U P A 2
H15D H -0.001380 0.475583 0.756214 0.062 Uiso 0.146(4) 1 calc R U P A 2
H15E H 0.000343 0.450291 0.878406 0.062 Uiso 0.146(4) 1 calc R U P A 2
H15F H 0.060817 0.405675 0.806236 0.062 Uiso 0.146(4) 1 calc R U P A 2
C16 C 0.1131(4) 0.41888(19) 0.8622(3) 0.0418(12) Uani 0.854(4) 1 d D U P A 1
H16A H 0.073034 0.405220 0.789932 0.063 Uiso 0.854(4) 1 calc R U P A 1
H16B H 0.078024 0.405110 0.918448 0.063 Uiso 0.854(4) 1 calc R U P A 1
H16C H 0.177271 0.393997 0.875769 0.063 Uiso 0.854(4) 1 calc R U P A 1
C16A C 0.1985(12) 0.4632(9) 0.9662(11) 0.032(4) Uiso 0.146(4) 1 d D U P A 2
H16D H 0.213317 0.414007 0.945966 0.048 Uiso 0.146(4) 1 calc R U P A 2
H16E H 0.164739 0.461248 1.026525 0.048 Uiso 0.146(4) 1 calc R U P A 2
H16F H 0.260561 0.490413 0.989220 0.048 Uiso 0.146(4) 1 calc R U P A 2
C17 C 0.1915(3) 0.5219(3) 0.9770(3) 0.0437(12) Uani 0.854(4) 1 d D U P A 1
H17A H 0.255232 0.496379 0.991241 0.066 Uiso 0.854(4) 1 calc R U P A 1
H17B H 0.155847 0.508984 1.033084 0.066 Uiso 0.854(4) 1 calc R U P A 1
H17C H 0.203401 0.574113 0.978963 0.066 Uiso 0.854(4) 1 calc R U P A 1
C17A C 0.0954(13) 0.5725(6) 0.9102(15) 0.031(4) Uiso 0.146(4) 1 d D U P A 2
H17D H 0.152953 0.597711 0.954982 0.047 Uiso 0.146(4) 1 calc R U P A 2
H17E H 0.047876 0.561615 0.954844 0.047 Uiso 0.146(4) 1 calc R U P A 2
H17F H 0.063418 0.603279 0.848541 0.047 Uiso 0.146(4) 1 calc R U P A 2
C18 C 0.5007(2) 0.47584(17) 0.8236(3) 0.0299(7) Uani 1 1 d . . . . .
H18A H 0.501181 0.515594 0.875211 0.045 Uiso 1 1 calc R U . . .
H18B H 0.569074 0.463645 0.821512 0.045 Uiso 1 1 calc R U . . .
H18C H 0.468581 0.433587 0.847350 0.045 Uiso 1 1 calc R U . . .
C19 C 0.4452(2) 0.43563(15) 0.6294(3) 0.0281(7) Uani 1 1 d . . . . .
H19A H 0.412232 0.393357 0.651821 0.042 Uiso 1 1 calc R U . . .
H19B H 0.514140 0.423480 0.629714 0.042 Uiso 1 1 calc R U . . .
H19C H 0.410126 0.450285 0.555536 0.042 Uiso 1 1 calc R U . . .
C20 C 0.7216(2) 0.68468(17) 0.7108(3) 0.0360(8) Uani 1 1 d D U . . .
C21 C 0.7776(5) 0.6443(3) 0.8122(5) 0.0546(17) Uani 0.647(5) 1 d D U P B 1
H21A H 0.739778 0.646644 0.868995 0.082 Uiso 0.647(5) 1 calc R U P B 1
H21B H 0.842942 0.666622 0.839460 0.082 Uiso 0.647(5) 1 calc R U P B 1
H21C H 0.786197 0.593789 0.793340 0.082 Uiso 0.647(5) 1 calc R U P B 1
C21A C 0.7461(10) 0.6913(8) 0.8355(6) 0.065(3) Uani 0.353(5) 1 d D U P B 2
H21D H 0.710553 0.732710 0.856462 0.097 Uiso 0.353(5) 1 calc R U P B 2
H21E H 0.817817 0.698330 0.862765 0.097 Uiso 0.353(5) 1 calc R U P B 2
H21F H 0.725677 0.647164 0.867179 0.097 Uiso 0.353(5) 1 calc R U P B 2
C22 C 0.7758(5) 0.6803(5) 0.6204(6) 0.0739(19) Uani 0.647(5) 1 d D U P B 1
H22A H 0.777547 0.630077 0.596661 0.111 Uiso 0.647(5) 1 calc R U P B 1
H22B H 0.843827 0.698136 0.647032 0.111 Uiso 0.647(5) 1 calc R U P B 1
H22C H 0.741311 0.709988 0.558532 0.111 Uiso 0.647(5) 1 calc R U P B 1
C22A C 0.7430(8) 0.7566(5) 0.6634(12) 0.056(2) Uani 0.353(5) 1 d D U P B 2
H22D H 0.749132 0.749617 0.587967 0.084 Uiso 0.353(5) 1 calc R U P B 2
H22E H 0.805138 0.776428 0.707529 0.084 Uiso 0.353(5) 1 calc R U P B 2
H22F H 0.688409 0.790182 0.664059 0.084 Uiso 0.353(5) 1 calc R U P B 2
C23 C 0.7170(4) 0.7635(3) 0.7475(6) 0.0530(16) Uani 0.647(5) 1 d D U P B 1
H23A H 0.685385 0.793235 0.684468 0.080 Uiso 0.647(5) 1 calc R U P B 1
H23B H 0.784440 0.781218 0.778151 0.080 Uiso 0.647(5) 1 calc R U P B 1
H23C H 0.678081 0.766297 0.803327 0.080 Uiso 0.647(5) 1 calc R U P B 1
C23A C 0.7950(7) 0.6304(6) 0.6814(12) 0.058(2) Uani 0.353(5) 1 d D U P B 2
H23D H 0.789495 0.584223 0.717487 0.087 Uiso 0.353(5) 1 calc R U P B 2
H23E H 0.862870 0.649014 0.706074 0.087 Uiso 0.353(5) 1 calc R U P B 2
H23F H 0.779599 0.623405 0.601949 0.087 Uiso 0.353(5) 1 calc R U P B 2
C24 C 0.0591(2) 0.66947(16) 0.4966(3) 0.0258(6) Uani 1 1 d . . . . .
C25 C -0.0233(2) 0.61225(18) 0.4693(3) 0.0338(7) Uani 1 1 d . . . . .
H25A H -0.011566 0.580831 0.410882 0.051 Uiso 1 1 calc R U . . .
H25B H -0.087843 0.636132 0.445083 0.051 Uiso 1 1 calc R U . . .
H25C H -0.022920 0.583285 0.534672 0.051 Uiso 1 1 calc R U . . .
C26 C 0.0470(2) 0.71934(17) 0.5890(3) 0.0353(8) Uani 1 1 d . . . . .
H26A H 0.049043 0.690813 0.655198 0.053 Uiso 1 1 calc R U . . .
H26B H -0.016877 0.744510 0.567770 0.053 Uiso 1 1 calc R U . . .
H26C H 0.101091 0.754757 0.603610 0.053 Uiso 1 1 calc R U . . .
C27 C 0.0513(3) 0.71622(19) 0.3945(3) 0.0394(9) Uani 1 1 d . . . . .
H27A H 0.100935 0.754859 0.410408 0.059 Uiso 1 1 calc R U . . .
H27B H -0.015322 0.737384 0.373149 0.059 Uiso 1 1 calc R U . . .
H27C H 0.063290 0.686329 0.334518 0.059 Uiso 1 1 calc R U . . .
C28 C 0.3860(2) 0.77162(14) 0.4131(2) 0.0228(6) Uani 1 1 d . . . . .
C29 C 0.2868(3) 0.79219(17) 0.3407(3) 0.0379(8) Uani 1 1 d . . . . .
H29A H 0.263513 0.753469 0.287849 0.057 Uiso 1 1 calc R U . . .
H29B H 0.293899 0.836881 0.301519 0.057 Uiso 1 1 calc R U . . .
H29C H 0.238646 0.799601 0.385766 0.057 Uiso 1 1 calc R U . . .
C30 C 0.4596(3) 0.76131(17) 0.3404(3) 0.0367(8) Uani 1 1 d . . . . .
H30A H 0.524285 0.746750 0.385595 0.055 Uiso 1 1 calc R U . . .
H30B H 0.466685 0.806786 0.303121 0.055 Uiso 1 1 calc R U . . .
H30C H 0.434783 0.723807 0.285846 0.055 Uiso 1 1 calc R U . . .
C31 C 0.4172(3) 0.83319(16) 0.4954(3) 0.0358(8) Uani 1 1 d . . . . .
H31A H 0.371473 0.835522 0.544191 0.054 Uiso 1 1 calc R U . . .
H31B H 0.415345 0.878987 0.455966 0.054 Uiso 1 1 calc R U . . .
H31C H 0.484871 0.824426 0.538679 0.054 Uiso 1 1 calc R U . . .

loop_
_atom_site_aniso_label
_atom_site_aniso_U_11
_atom_site_aniso_U_22
_atom_site_aniso_U_33
_atom_site_aniso_U_23
_atom_site_aniso_U_13
_atom_site_aniso_U_12
I1 0.03578(13) 0.03683(12) 0.01987(10) -0.00832(9) 0.00127(8) 0.00047(10)
Al1 0.0186(4) 0.0186(4) 0.0155(4) 0.0006(3) 0.0039(3) 0.0003(3)
O1 0.0146(9) 0.0177(9) 0.0136(9) 0.0009(7) 0.0049(8) -0.0019(7)
N1 0.0150(12) 0.0252(12) 0.0181(12) 0.0022(10) 0.0027(10) 0.0027(9)
N2 0.0171(12) 0.0166(10) 0.0169(11) 0.0030(9) 0.0016(10) -0.0001(9)
C1 0.0214(15) 0.0154(12) 0.0152(13) -0.0006(10) 0.0094(11) -0.0034(11)
C2 0.0172(13) 0.0169(12) 0.0155(12) -0.0040(10) 0.0035(11) -0.0039(11)
C3 0.0165(14) 0.0261(14) 0.0207(14) -0.0056(12) 0.0081(12) -0.0029(11)
C4 0.0255(16) 0.0228(14) 0.0198(14) -0.0037(11) 0.0103(13) -0.0087(12)
C5 0.0290(17) 0.0176(13) 0.0202(14) 0.0034(11) 0.0085(13) -0.0017(11)
C6 0.0220(15) 0.0153(12) 0.0173(13) 0.0002(10) 0.0071(12) 0.0006(11)
C7 0.0231(15) 0.0174(13) 0.0201(14) 0.0047(11) 0.0096(12) 0.0037(11)
C8 0.0191(14) 0.0160(12) 0.0165(13) -0.0005(10) 0.0082(11) 0.0047(10)
C9 0.0173(14) 0.0260(14) 0.0196(14) 0.0032(12) 0.0026(11) 0.0090(12)
C10 0.0166(15) 0.0243(14) 0.0267(15) -0.0015(12) 0.0059(12) 0.0015(11)
C11 0.0194(15) 0.0201(13) 0.0221(14) -0.0010(11) 0.0079(12) -0.0034(11)
C12 0.0206(14) 0.0146(12) 0.0134(12) -0.0014(10) 0.0070(11) 0.0011(10)
C13 0.0114(13) 0.0199(13) 0.0163(13) -0.0029(10) 0.0076(10) -0.0004(10)
C14 0.0282(16) 0.0376(16) 0.0233(15) 0.0001(13) 0.0134(13) -0.0096(13)
C15 0.034(2) 0.072(3) 0.044(3) 0.013(2) 0.026(2) -0.002(2)
C16 0.059(3) 0.044(2) 0.028(2) -0.0016(17) 0.022(2) -0.025(2)
C17 0.046(3) 0.072(3) 0.0177(18) -0.0093(19) 0.0159(19) -0.029(2)
C18 0.0290(18) 0.0342(17) 0.0280(17) 0.0151(13) 0.0096(14) 0.0097(14)
C19 0.0361(19) 0.0183(13) 0.0341(18) 0.0004(12) 0.0170(15) 0.0048(13)
C20 0.0157(15) 0.0423(18) 0.048(2) 0.0019(15) 0.0023(14) -0.0035(13)
C21 0.029(3) 0.043(3) 0.076(4) 0.010(3) -0.022(3) -0.007(3)
C21A 0.036(5) 0.075(5) 0.073(5) 0.001(5) -0.007(4) -0.020(4)
C22 0.028(3) 0.113(5) 0.083(4) -0.006(4) 0.019(3) -0.015(3)
C22A 0.021(4) 0.057(5) 0.081(5) 0.008(5) -0.006(4) -0.011(4)
C23 0.029(3) 0.041(3) 0.078(4) -0.002(3) -0.010(3) -0.013(2)
C23A 0.017(4) 0.063(5) 0.091(5) 0.002(5) 0.007(4) -0.004(4)
C24 0.0143(14) 0.0347(16) 0.0279(16) 0.0011(13) 0.0040(13) 0.0040(12)
C25 0.0192(16) 0.049(2) 0.0297(18) -0.0026(15) -0.0017(14) -0.0034(14)
C26 0.0250(18) 0.0356(18) 0.044(2) -0.0080(15) 0.0062(16) 0.0062(14)
C27 0.0249(18) 0.049(2) 0.044(2) 0.0163(17) 0.0090(16) 0.0134(16)
C28 0.0257(16) 0.0153(13) 0.0259(15) 0.0055(11) 0.0032(13) -0.0007(11)
C29 0.040(2) 0.0253(16) 0.041(2) 0.0142(14) -0.0059(17) -0.0017(15)
C30 0.047(2) 0.0321(17) 0.0351(19) 0.0138(15) 0.0187(18) -0.0001(15)
C31 0.041(2) 0.0184(15) 0.044(2) -0.0021(14) 0.0019(17) -0.0015(14)

loop_
_atom_type_symbol
_atom_type_description
_atom_type_scat_dispersion_real
_atom_type_scat_dispersion_imag
_atom_type_scat_source
C C 0.0033 0.0016 'International Tables Vol C Tables 4.2.6.8 and 6.1.1.4'
H H 0.0000 0.0000 'International Tables Vol C Tables 4.2.6.8 and 6.1.1.4'
Al Al 0.0645 0.0514 'International Tables Vol C Tables 4.2.6.8 and 6.1.1.4'
I I -0.4742 1.8119 'International Tables Vol C Tables 4.2.6.8 and 6.1.1.4'
N N 0.0061 0.0033 'International Tables Vol C Tables 4.2.6.8 and 6.1.1.4'
O O 0.0106 0.0060 'International Tables Vol C Tables 4.2.6.8 and 6.1.1.4'

loop_
_geom_angle_atom_site_label_1
_geom_angle_atom_site_label_2
_geom_angle_atom_site_label_3
_geom_angle
_geom_angle_site_symmetry_1
_geom_angle_site_symmetry_3
_geom_angle_publ_flag
O1 Al1 I1 108.11(6) . . ?
N1 Al1 I1 114.18(8) . . ?
N1 Al1 O1 87.16(9) . . ?
N2 Al1 I1 112.39(8) . . ?
N2 Al1 O1 86.79(9) . . ?
N2 Al1 N1 132.57(11) . . ?
C1 O1 Al1 112.22(16) . . ?
C13 O1 Al1 112.24(15) . . ?
C13 O1 C1 112.39(19) . . ?
C2 N1 Al1 111.51(17) . . ?
C2 N1 C24 120.5(2) . . ?
C24 N1 Al1 127.97(18) . . ?
C12 N2 Al1 112.48(17) . . ?
C12 N2 C28 120.9(2) . . ?
C28 N2 Al1 126.50(19) . . ?
C2 C1 O1 112.9(2) . . ?
C6 C1 O1 118.1(2) . . ?
C6 C1 C2 128.6(2) . . ?
N1 C2 C3 130.5(3) . . ?
C1 C2 N1 116.1(2) . . ?
C1 C2 C3 113.4(2) . . ?
C2 C3 H3 119.3 . . ?
C4 C3 C2 121.4(3) . . ?
C4 C3 H3 119.3 . . ?
C3 C4 C14 120.3(3) . . ?
C5 C4 C3 120.8(2) . . ?
C5 C4 C14 118.8(3) . . ?
C4 C5 H5 119.8 . . ?
C4 C5 C6 120.3(3) . . ?
C6 C5 H5 119.8 . . ?
C1 C6 C5 115.2(3) . . ?
C1 C6 C7 118.0(2) . . ?
C5 C6 C7 126.7(3) . . ?
C6 C7 C8 107.0(2) . . ?
C6 C7 C19 108.6(2) . . ?
C8 C7 C19 108.7(2) . . ?
C18 C7 C6 111.8(2) . . ?
C18 C7 C8 111.8(2) . . ?
C18 C7 C19 108.8(2) . . ?
C9 C8 C7 126.5(3) . . ?
C13 C8 C7 117.5(2) . . ?
C13 C8 C9 116.0(2) . . ?
C8 C9 H9 119.8 . . ?
C8 C9 C10 120.3(3) . . ?
C10 C9 H9 119.8 . . ?
C9 C10 C20 120.7(3) . . ?
C11 C10 C9 120.0(3) . . ?
C11 C10 C20 119.3(3) . . ?
C10 C11 H11 119.1 . . ?
C10 C11 C12 121.8(3) . . ?
C12 C11 H11 119.1 . . ?
C11 C12 N2 131.3(2) . . ?
C13 C12 N2 115.1(2) . . ?
C13 C12 C11 113.6(2) . . ?
C8 C13 O1 118.7(2) . . ?
C8 C13 C12 127.8(3) . . ?
C12 C13 O1 113.3(2) . . ?
C4 C14 C16A 113.0(8) . . ?
C4 C14 C17A 106.8(8) . . ?
C15 C14 C4 111.9(3) . . ?
C15 C14 C16 107.3(3) . . ?
C15A C14 C4 113.1(8) . . ?
C15A C14 C16A 109.1(6) . . ?
C15A C14 C17A 108.5(6) . . ?
C16 C14 C4 109.0(2) . . ?
C16A C14 C17A 106.0(6) . . ?
C17 C14 C4 109.9(3) . . ?
C17 C14 C15 109.2(3) . . ?
C17 C14 C16 109.5(3) . . ?
C14 C15 H15A 109.5 . . ?
C14 C15 H15B 109.5 . . ?
C14 C15 H15C 109.5 . . ?
H15A C15 H15B 109.5 . . ?
H15A C15 H15C 109.5 . . ?
H15B C15 H15C 109.5 . . ?
C14 C15A H15D 109.5 . . ?
C14 C15A H15E 109.5 . . ?
C14 C15A H15F 109.5 . . ?
H15D C15A H15E 109.5 . . ?
H15D C15A H15F 109.5 . . ?
H15E C15A H15F 109.5 . . ?
C14 C16 H16A 109.5 . . ?
C14 C16 H16B 109.5 . . ?
C14 C16 H16C 109.5 . . ?
H16A C16 H16B 109.5 . . ?
H16A C16 H16C 109.5 . . ?
H16B C16 H16C 109.5 . . ?
C14 C16A H16D 109.5 . . ?
C14 C16A H16E 109.5 . . ?
C14 C16A H16F 109.5 . . ?
H16D C16A H16E 109.5 . . ?
H16D C16A H16F 109.5 . . ?
H16E C16A H16F 109.5 . . ?
C14 C17 H17A 109.5 . . ?
C14 C17 H17B 109.5 . . ?
C14 C17 H17C 109.5 . . ?
H17A C17 H17B 109.5 . . ?
H17A C17 H17C 109.5 . . ?
H17B C17 H17C 109.5 . . ?
C14 C17A H17D 109.5 . . ?
C14 C17A H17E 109.5 . . ?
C14 C17A H17F 109.5 . . ?
H17D C17A H17E 109.5 . . ?
H17D C17A H17F 109.5 . . ?
H17E C17A H17F 109.5 . . ?
C7 C18 H18A 109.5 . . ?
C7 C18 H18B 109.5 . . ?
C7 C18 H18C 109.5 . . ?
H18A C18 H18B 109.5 . . ?
H18A C18 H18C 109.5 . . ?
H18B C18 H18C 109.5 . . ?
C7 C19 H19A 109.5 . . ?
C7 C19 H19B 109.5 . . ?
C7 C19 H19C 109.5 . . ?
H19A C19 H19B 109.5 . . ?
H19A C19 H19C 109.5 . . ?
H19B C19 H19C 109.5 . . ?
C10 C20 C23 109.3(3) . . ?
C10 C20 C23A 108.7(5) . . ?
C21 C20 C10 112.4(3) . . ?
C21 C20 C23 105.3(4) . . ?
C21A C20 C10 110.7(5) . . ?
C21A C20 C23A 107.4(8) . . ?
C22 C20 C10 108.7(4) . . ?
C22 C20 C21 111.1(5) . . ?
C22 C20 C23 109.9(5) . . ?
C22A C20 C10 115.1(5) . . ?
C22A C20 C21A 108.4(8) . . ?
C22A C20 C23A 106.3(7) . . ?
C20 C21 H21A 109.5 . . ?
C20 C21 H21B 109.5 . . ?
C20 C21 H21C 109.5 . . ?
H21A C21 H21B 109.5 . . ?
H21A C21 H21C 109.5 . . ?
H21B C21 H21C 109.5 . . ?
C20 C21A H21D 109.5 . . ?
C20 C21A H21E 109.5 . . ?
C20 C21A H21F 109.5 . . ?
H21D C21A H21E 109.5 . . ?
H21D C21A H21F 109.5 . . ?
H21E C21A H21F 109.5 . . ?
C20 C22 H22A 109.5 . . ?
C20 C22 H22B 109.5 . . ?
C20 C22 H22C 109.5 . . ?
H22A C22 H22B 109.5 . . ?
H22A C22 H22C 109.5 . . ?
H22B C22 H22C 109.5 . . ?
C20 C22A H22D 109.5 . . ?
C20 C22A H22E 109.5 . . ?
C20 C22A H22F 109.5 . . ?
H22D C22A H22E 109.5 . . ?
H22D C22A H22F 109.5 . . ?
H22E C22A H22F 109.5 . . ?
C20 C23 H23A 109.5 . . ?
C20 C23 H23B 109.5 . . ?
C20 C23 H23C 109.5 . . ?
H23A C23 H23B 109.5 . . ?
H23A C23 H23C 109.5 . . ?
H23B C23 H23C 109.5 . . ?
C20 C23A H23D 109.5 . . ?
C20 C23A H23E 109.5 . . ?
C20 C23A H23F 109.5 . . ?
H23D C23A H23E 109.5 . . ?
H23D C23A H23F 109.5 . . ?
H23E C23A H23F 109.5 . . ?
N1 C24 C25 111.3(2) . . ?
N1 C24 C26 111.4(3) . . ?
N1 C24 C27 106.7(2) . . ?
C26 C24 C25 112.4(3) . . ?
C26 C24 C27 107.3(3) . . ?
C27 C24 C25 107.5(3) . . ?
C24 C25 H25A 109.5 . . ?
C24 C25 H25B 109.5 . . ?
C24 C25 H25C 109.5 . . ?
H25A C25 H25B 109.5 . . ?
H25A C25 H25C 109.5 . . ?
H25B C25 H25C 109.5 . . ?
C24 C26 H26A 109.5 . . ?
C24 C26 H26B 109.5 . . ?
C24 C26 H26C 109.5 . . ?
H26A C26 H26B 109.5 . . ?
H26A C26 H26C 109.5 . . ?
H26B C26 H26C 109.5 . . ?
C24 C27 H27A 109.5 . . ?
C24 C27 H27B 109.5 . . ?
C24 C27 H27C 109.5 . . ?
H27A C27 H27B 109.5 . . ?
H27A C27 H27C 109.5 . . ?
H27B C27 H27C 109.5 . . ?
N2 C28 C29 107.7(2) . . ?
N2 C28 C30 110.8(2) . . ?
N2 C28 C31 111.1(2) . . ?
C29 C28 C30 108.0(3) . . ?
C29 C28 C31 107.0(3) . . ?
C30 C28 C31 112.0(3) . . ?
C28 C29 H29A 109.5 . . ?
C28 C29 H29B 109.5 . . ?
C28 C29 H29C 109.5 . . ?
H29A C29 H29B 109.5 . . ?
H29A C29 H29C 109.5 . . ?
H29B C29 H29C 109.5 . . ?
C28 C30 H30A 109.5 . . ?
C28 C30 H30B 109.5 . . ?
C28 C30 H30C 109.5 . . ?
H30A C30 H30B 109.5 . . ?
H30A C30 H30C 109.5 . . ?
H30B C30 H30C 109.5 . . ?
C28 C31 H31A 109.5 . . ?
C28 C31 H31B 109.5 . . ?
C28 C31 H31C 109.5 . . ?
H31A C31 H31B 109.5 . . ?
H31A C31 H31C 109.5 . . ?
H31B C31 H31C 109.5 . . ?

loop_
_geom_bond_atom_site_label_1
_geom_bond_atom_site_label_2
_geom_bond_distance
_geom_bond_site_symmetry_2
_geom_bond_publ_flag
I1 Al1 2.5223(8) . ?
Al1 O1 1.8649(19) . ?
Al1 N1 1.856(2) . ?
Al1 N2 1.848(2) . ?
O1 C1 1.422(3) . ?
O1 C13 1.417(3) . ?
N1 C2 1.405(3) . ?
N1 C24 1.491(4) . ?
N2 C12 1.401(3) . ?
N2 C28 1.493(3) . ?
C1 C2 1.392(4) . ?
C1 C6 1.369(4) . ?
C2 C3 1.407(4) . ?
C3 H3 0.9500 . ?
C3 C4 1.396(4) . ?
C4 C5 1.395(4) . ?
C4 C14 1.548(4) . ?
C5 H5 0.9500 . ?
C5 C6 1.400(4) . ?
C6 C7 1.534(4) . ?
C7 C8 1.537(4) . ?
C7 C18 1.517(4) . ?
C7 C19 1.552(4) . ?
C8 C9 1.387(4) . ?
C8 C13 1.368(4) . ?
C9 H9 0.9500 . ?
C9 C10 1.406(4) . ?
C10 C11 1.397(4) . ?
C10 C20 1.533(4) . ?
C11 H11 0.9500 . ?
C11 C12 1.400(4) . ?
C12 C13 1.395(4) . ?
C14 C15 1.535(4) . ?
C14 C15A 1.520(7) . ?
C14 C16 1.538(4) . ?
C14 C16A 1.554(7) . ?
C14 C17 1.506(4) . ?
C14 C17A 1.557(7) . ?
C15 H15A 0.9800 . ?
C15 H15B 0.9800 . ?
C15 H15C 0.9800 . ?
C15A H15D 0.9800 . ?
C15A H15E 0.9800 . ?
C15A H15F 0.9800 . ?
C16 H16A 0.9800 . ?
C16 H16B 0.9800 . ?
C16 H16C 0.9800 . ?
C16A H16D 0.9800 . ?
C16A H16E 0.9800 . ?
C16A H16F 0.9800 . ?
C17 H17A 0.9800 . ?
C17 H17B 0.9800 . ?
C17 H17C 0.9800 . ?
C17A H17D 0.9800 . ?
C17A H17E 0.9800 . ?
C17A H17F 0.9800 . ?
C18 H18A 0.9800 . ?
C18 H18B 0.9800 . ?
C18 H18C 0.9800 . ?
C19 H19A 0.9800 . ?
C19 H19B 0.9800 . ?
C19 H19C 0.9800 . ?
C20 C21 1.524(5) . ?
C20 C21A 1.529(7) . ?
C20 C22 1.503(6) . ?
C20 C22A 1.516(7) . ?
C20 C23 1.537(5) . ?
C20 C23A 1.535(7) . ?
C21 H21A 0.9800 . ?
C21 H21B 0.9800 . ?
C21 H21C 0.9800 . ?
C21A H21D 0.9800 . ?
C21A H21E 0.9800 . ?
C21A H21F 0.9800 . ?
C22 H22A 0.9800 . ?
C22 H22B 0.9800 . ?
C22 H22C 0.9800 . ?
C22A H22D 0.9800 . ?
C22A H22E 0.9800 . ?
C22A H22F 0.9800 . ?
C23 H23A 0.9800 . ?
C23 H23B 0.9800 . ?
C23 H23C 0.9800 . ?
C23A H23D 0.9800 . ?
C23A H23E 0.9800 . ?
C23A H23F 0.9800 . ?
C24 C25 1.536(4) . ?
C24 C26 1.524(4) . ?
C24 C27 1.531(4) . ?
C25 H25A 0.9800 . ?
C25 H25B 0.9800 . ?
C25 H25C 0.9800 . ?
C26 H26A 0.9800 . ?
C26 H26B 0.9800 . ?
C26 H26C 0.9800 . ?
C27 H27A 0.9800 . ?
C27 H27B 0.9800 . ?
C27 H27C 0.9800 . ?
C28 C29 1.508(4) . ?
C28 C30 1.531(4) . ?
C28 C31 1.532(4) . ?
C29 H29A 0.9800 . ?
C29 H29B 0.9800 . ?
C29 H29C 0.9800 . ?
C30 H30A 0.9800 . ?
C30 H30B 0.9800 . ?
C30 H30C 0.9800 . ?
C31 H31A 0.9800 . ?
C31 H31B 0.9800 . ?
C31 H31C 0.9800 . ?

loop_
_geom_torsion_atom_site_label_1
_geom_torsion_atom_site_label_2
_geom_torsion_atom_site_label_3
_geom_torsion_atom_site_label_4
_geom_torsion
_geom_torsion_site_symmetry_1
_geom_torsion_site_symmetry_2
_geom_torsion_site_symmetry_3
_geom_torsion_site_symmetry_4
_geom_torsion_publ_flag
I1 Al1 O1 C1 -117.09(15) . . . . ?
I1 Al1 O1 C13 115.22(14) . . . . ?
I1 Al1 N1 C2 110.11(17) . . . . ?
I1 Al1 N1 C24 -68.6(2) . . . . ?
I1 Al1 N2 C12 -109.39(16) . . . . ?
I1 Al1 N2 C28 65.8(2) . . . . ?
Al1 O1 C1 C2 3.0(3) . . . . ?
Al1 O1 C1 C6 -170.56(19) . . . . ?
Al1 O1 C13 C8 171.77(18) . . . . ?
Al1 O1 C13 C12 -3.7(2) . . . . ?
Al1 N1 C2 C1 -0.2(3) . . . . ?
Al1 N1 C2 C3 177.3(2) . . . . ?
Al1 N1 C24 C25 117.5(2) . . . . ?
Al1 N1 C24 C26 -116.3(3) . . . . ?
Al1 N1 C24 C27 0.5(4) . . . . ?
Al1 N2 C12 C11 179.9(2) . . . . ?
Al1 N2 C12 C13 -0.7(3) . . . . ?
Al1 N2 C28 C29 6.6(3) . . . . ?
Al1 N2 C28 C30 -111.4(3) . . . . ?
Al1 N2 C28 C31 123.5(2) . . . . ?
O1 Al1 N1 C2 1.52(18) . . . . ?
O1 Al1 N1 C24 -177.2(2) . . . . ?
O1 Al1 N2 C12 -1.11(17) . . . . ?
O1 Al1 N2 C28 174.1(2) . . . . ?
O1 C1 C2 N1 -1.9(3) . . . . ?
O1 C1 C2 C3 -179.8(2) . . . . ?
O1 C1 C6 C5 178.1(2) . . . . ?
O1 C1 C6 C7 0.0(4) . . . . ?
N1 Al1 O1 C1 -2.55(17) . . . . ?
N1 Al1 O1 C13 -130.25(16) . . . . ?
N1 Al1 N2 C12 82.1(2) . . . . ?
N1 Al1 N2 C28 -102.8(2) . . . . ?
N1 C2 C3 C4 -173.6(3) . . . . ?
N2 Al1 O1 C1 130.39(17) . . . . ?
N2 Al1 O1 C13 2.69(16) . . . . ?
N2 Al1 N1 C2 -81.5(2) . . . . ?
N2 Al1 N1 C24 99.8(3) . . . . ?
N2 C12 C13 O1 2.9(3) . . . . ?
N2 C12 C13 C8 -172.1(2) . . . . ?
C1 O1 C13 C8 44.2(3) . . . . ?
C1 O1 C13 C12 -131.3(2) . . . . ?
C1 C2 C3 C4 4.0(4) . . . . ?
C1 C6 C7 C8 38.6(3) . . . . ?
C1 C6 C7 C18 161.3(2) . . . . ?
C1 C6 C7 C19 -78.6(3) . . . . ?
C2 N1 C24 C25 -61.2(3) . . . . ?
C2 N1 C24 C26 65.1(3) . . . . ?
C2 N1 C24 C27 -178.2(3) . . . . ?
C2 C1 C6 C5 5.7(4) . . . . ?
C2 C1 C6 C7 -172.5(3) . . . . ?
C2 C3 C4 C5 -0.3(4) . . . . ?
C2 C3 C4 C14 177.9(2) . . . . ?
C3 C4 C5 C6 -1.2(4) . . . . ?
C3 C4 C14 C15 -3.6(4) . . . . ?
C3 C4 C14 C15A 64.8(8) . . . . ?
C3 C4 C14 C16 114.9(3) . . . . ?
C3 C4 C14 C16A -170.6(7) . . . . ?
C3 C4 C14 C17 -125.1(3) . . . . ?
C3 C4 C14 C17A -54.5(8) . . . . ?
C4 C5 C6 C1 -1.1(4) . . . . ?
C4 C5 C6 C7 176.8(3) . . . . ?
C5 C4 C14 C15 174.7(3) . . . . ?
C5 C4 C14 C15A -116.9(8) . . . . ?
C5 C4 C14 C16 -66.8(4) . . . . ?
C5 C4 C14 C16A 7.7(8) . . . . ?
C5 C4 C14 C17 53.2(4) . . . . ?
C5 C4 C14 C17A 123.8(7) . . . . ?
C5 C6 C7 C8 -139.2(3) . . . . ?
C5 C6 C7 C18 -16.6(4) . . . . ?
C5 C6 C7 C19 103.5(3) . . . . ?
C6 C1 C2 N1 170.9(3) . . . . ?
C6 C1 C2 C3 -7.0(4) . . . . ?
C6 C7 C8 C9 141.3(3) . . . . ?
C6 C7 C8 C13 -37.6(3) . . . . ?
C7 C8 C9 C10 -177.5(2) . . . . ?
C7 C8 C13 O1 -2.0(3) . . . . ?
C7 C8 C13 C12 172.7(2) . . . . ?
C8 C9 C10 C11 1.4(4) . . . . ?
C8 C9 C10 C20 -179.0(2) . . . . ?
C9 C8 C13 O1 179.0(2) . . . . ?
C9 C8 C13 C12 -6.2(4) . . . . ?
C9 C10 C11 C12 0.1(4) . . . . ?
C9 C10 C20 C21 -9.8(5) . . . . ?
C9 C10 C20 C21A -53.0(7) . . . . ?
C9 C10 C20 C22 113.6(5) . . . . ?
C9 C10 C20 C22A -176.3(7) . . . . ?
C9 C10 C20 C23 -126.4(4) . . . . ?
C9 C10 C20 C23A 64.7(7) . . . . ?
C10 C11 C12 N2 175.4(3) . . . . ?
C10 C11 C12 C13 -4.0(4) . . . . ?
C11 C10 C20 C21 169.8(4) . . . . ?
C11 C10 C20 C21A 126.6(7) . . . . ?
C11 C10 C20 C22 -66.8(5) . . . . ?
C11 C10 C20 C22A 3.3(8) . . . . ?
C11 C10 C20 C23 53.2(5) . . . . ?
C11 C10 C20 C23A -115.7(7) . . . . ?
C11 C12 C13 O1 -177.6(2) . . . . ?
C11 C12 C13 C8 7.4(4) . . . . ?
C12 N2 C28 C29 -178.6(2) . . . . ?
C12 N2 C28 C30 63.4(3) . . . . ?
C12 N2 C28 C31 -61.7(3) . . . . ?
C13 O1 C1 C2 130.6(2) . . . . ?
C13 O1 C1 C6 -42.9(3) . . . . ?
C13 C8 C9 C10 1.4(4) . . . . ?
C14 C4 C5 C6 -179.5(2) . . . . ?
C18 C7 C8 C9 18.5(4) . . . . ?
C18 C7 C8 C13 -160.3(2) . . . . ?
C19 C7 C8 C9 -101.6(3) . . . . ?
C19 C7 C8 C13 79.6(3) . . . . ?
C20 C10 C11 C12 -179.5(2) . . . . ?
C24 N1 C2 C1 178.7(2) . . . . ?
C24 N1 C2 C3 -3.8(4) . . . . ?
C28 N2 C12 C11 4.4(4) . . . . ?
C28 N2 C12 C13 -176.2(2) . . . . ?
